data_7213123
loop_
_publ_author_name
'Thu\'ery, Pierre'
'Nierlich, Martine'
'Baldwin, Bruce W.'
'Aoki, Yoshio'
'Hirose, Takuji'

_publ_section_title
;
 Conformation of cis,trans-1,3,5-trimethylcyclohexane-1,3,5-tricarboxylic
 acid derivatives: crystal structures and semiempirical molecular orbital
 calculations
;
_journal_issue 10
_journal_name_full 'Journal of the Chemical Society, Perkin Transactions 2'
_journal_page_first 2077
_journal_paper_doi 10.1039/a904475b
_journal_year 1999
_chemical_formula_sum 'C23 H32 O6'
_chemical_formula_weight 404.49
_space_group_IT_number 14
_symmetry_cell_setting monoclinic
_symmetry_space_group_name_Hall '-P 2yn'
_symmetry_space_group_name_H-M 'P 1 21/n 1'
_atom_sites_solution_hydrogens geom
_atom_sites_solution_primary direct
_atom_sites_solution_secondary difmap
_audit_creation_method SHELXL
_cell_angle_alpha 90.00
_cell_angle_beta 93.695(3)
_cell_angle_gamma 90.00
_cell_formula_units_Z 4
_cell_length_a 18.3529(12)
_cell_length_b 6.4184(5)
_cell_length_c 19.1454(13)
_cell_measurement_reflns_used 20567
_cell_measurement_temperature 293(2)
_cell_measurement_theta_max 26.68
_cell_measurement_theta_min 2.22
_cell_volume 2250.6(3)
_computing_cell_refinement 'HKL package (Otwinowski & Minor, 1997)'
_computing_data_collection 'Kappa-CCD software (Nonius, 1997)'
_computing_data_reduction 'HKL package (Otwinowski & Minor, 1997)'
_computing_molecular_graphics 'SHELXTL (Sheldrick, 1997)'
_computing_publication_material 'SHELXTL (Sheldrick, 1997)'
_computing_structure_refinement 'SHELXL-93 (Sheldrick, 1993)'
_computing_structure_solution 'SHELXS-86 (Sheldrick, 1990)'
_diffrn_ambient_temperature 293(2)
_diffrn_measurement_device 'Nonius Kappa-CCD'
_diffrn_measurement_method 'area detector'
_diffrn_radiation_monochromator graphite
_diffrn_radiation_source 'fine-focus sealed tube'
_diffrn_radiation_type MoK\a
_diffrn_radiation_wavelength 0.71073
_diffrn_reflns_av_R_equivalents 0.0357
_diffrn_reflns_av_sigmaI/netI 0.0469
_diffrn_reflns_limit_h_max 22
_diffrn_reflns_limit_h_min -22
_diffrn_reflns_limit_k_max 7
_diffrn_reflns_limit_k_min 0
_diffrn_reflns_limit_l_max 24
_diffrn_reflns_limit_l_min -24
_diffrn_reflns_number 20567
_diffrn_reflns_theta_max 26.68
_diffrn_reflns_theta_min 2.22
_diffrn_standards_decay_% none
_exptl_absorpt_coefficient_mu 0.085
_exptl_absorpt_correction_type none
_exptl_crystal_colour colourless
_exptl_crystal_density_diffrn 1.194
_exptl_crystal_density_meas ?
_exptl_crystal_description platelet
_exptl_crystal_F_000 872
_exptl_crystal_size_max 0.60
_exptl_crystal_size_mid 0.30
_exptl_crystal_size_min 0.15
_refine_diff_density_max 0.551
_refine_diff_density_min -0.299
_refine_diff_density_rms 0.042
_refine_ls_extinction_coef 0.0134(78)
_refine_ls_extinction_expression Fc^*^=kFc[1+0.001xFc^2^\l^3^/sin(2\q)]^-1/4^
_refine_ls_extinction_method SHELXL
_refine_ls_goodness_of_fit_all 1.182
_refine_ls_goodness_of_fit_obs 1.214
_refine_ls_hydrogen_treatment 'see text'
_refine_ls_matrix_type full
_refine_ls_number_parameters 292
_refine_ls_number_reflns 3863
_refine_ls_number_restraints 61
_refine_ls_restrained_S_all 1.449
_refine_ls_restrained_S_obs 1.318
_refine_ls_R_factor_all 0.1682
_refine_ls_R_factor_obs 0.0783
_refine_ls_shift/esd_max 0.004
_refine_ls_shift/esd_mean 0.001
_refine_ls_structure_factor_coef Fsqd
_refine_ls_weighting_details 'w=1/[\s^2^(Fo^2^)+(0.0985P)^2^+1.9041P] where P=(Fo^2^+2Fc^2^)/3'
_refine_ls_weighting_scheme calc
_refine_ls_wR_factor_all 0.3331
_refine_ls_wR_factor_obs 0.1995
_reflns_number_observed 1762
_reflns_number_total 3863
_reflns_observed_criterion >2sigma(I)
_cod_data_source_file 904475bsup1.cif
_cod_data_source_block 1a
_cod_depositor_comments
;
The following automatic conversions were performed:

'_symmetry_cell_setting' value 'Monoclinic' changed to 'monoclinic'
according to /home/saulius/struct/CIF-dictionaries/cif_core.dic
dictionary named 'cif_core.dic' version 2.4.2 from 2011-04-26.

Automatic conversion script
Id: cif_fix_values 1891 2012-01-12 08:04:46Z andrius 

The following automatic conversions were performed:

'_exptl_crystal_density_meas' value 'not measured' was changed to '?'
- the value is perceived as not measured.

Automatic conversion script
Id: cif_fix_values 3008 2015-01-20 13:52:24Z robertas 

The following automatic conversions were performed:

'_refine_ls_weighting_scheme' value 'calc
w=1/[\s^2^(Fo^2^)+(0.0985P)^2^+1.9041P] where P=(Fo^2^+2Fc^2^)/3' was
changed to 'calc'. New tag '_refine_ls_weighting_details' was
created. The value of the new tag was set to
'w=1/[\s^2^(Fo^2^)+(0.0985P)^2^+1.9041P] where P=(Fo^2^+2Fc^2^)/3'.

Automatic conversion script
Id: cif_fix_values 3143 2015-03-26 13:38:13Z robertas 
;
_cod_original_cell_volume 2251(3)
_cod_original_sg_symbol_H-M P2(1)/n
_cod_database_code 7213123

loop_
_symmetry_equiv_pos_as_xyz
'x, y, z'
'-x+1/2, y+1/2, -z+1/2'
'-x, -y, -z'
'x-1/2, -y-1/2, z-1/2'

loop_
_atom_site_aniso_label
_atom_site_aniso_U_11
_atom_site_aniso_U_22
_atom_site_aniso_U_33
_atom_site_aniso_U_23
_atom_site_aniso_U_13
_atom_site_aniso_U_12
O1 0.086(3) 0.079(3) 0.088(3) -0.009(2) 0.028(2) 0.000(2)
O2 0.090(3) 0.106(3) 0.086(3) -0.004(2) 0.010(2) -0.027(3)
O3 0.100(3) 0.110(3) 0.089(3) 0.000(3) 0.001(2) -0.034(2)
O4 0.097(3) 0.055(2) 0.120(3) 0.002(2) 0.038(2) 0.001(2)
O5 0.134(4) 0.071(3) 0.127(4) 0.006(3) 0.019(3) -0.014(3)
O6 0.131(4) 0.134(4) 0.076(3) -0.017(3) 0.023(3) -0.011(3)
C1 0.070(3) 0.058(3) 0.082(3) -0.007(3) 0.012(3) 0.001(3)
C2 0.073(3) 0.051(3) 0.089(4) -0.002(3) 0.015(3) 0.004(3)
C3 0.066(3) 0.058(3) 0.097(4) -0.001(3) 0.016(3) -0.003(3)
C4 0.078(4) 0.064(4) 0.118(5) 0.003(3) 0.036(4) 0.007(3)
C5 0.098(4) 0.050(3) 0.101(4) -0.013(3) 0.043(4) -0.003(3)
C6 0.091(4) 0.068(4) 0.106(4) -0.014(3) 0.030(3) -0.010(3)
C7 0.063(3) 0.065(4) 0.083(4) -0.007(3) 0.014(3) 0.001(3)
C8 0.055(3) 0.066(4) 0.098(4) 0.000(4) 0.013(3) 0.002(3)
C9 0.106(5) 0.063(4) 0.105(5) -0.023(4) 0.039(4) -0.002(4)
C10 0.087(4) 0.093(4) 0.086(4) 0.006(3) 0.007(3) 0.015(3)
C11 0.088(4) 0.082(4) 0.124(5) 0.004(4) 0.011(4) -0.020(3)
C12 0.152(6) 0.068(4) 0.155(6) -0.032(4) 0.068(5) 0.000(4)
C13 0.184(8) 0.126(6) 0.077(4) -0.007(5) 0.020(5) 0.025(6)
C14 0.113(4) 0.111(5) 0.069(3) -0.024(3) 0.017(3) -0.029(4)
C15 0.150(5) 0.179(6) 0.141(5) -0.064(5) 0.067(5) -0.066(5)
C16 0.146(5) 0.179(6) 0.122(5) -0.074(5) 0.054(4) -0.072(5)
C17 0.066(3) 0.116(4) 0.060(3) -0.005(3) 0.007(3) -0.018(3)
C18 0.106(4) 0.126(5) 0.100(4) -0.013(4) 0.021(4) -0.042(4)
C19 0.130(5) 0.108(5) 0.097(4) -0.023(4) 0.004(4) -0.038(4)
C20 0.081(4) 0.133(6) 0.063(3) 0.005(4) 0.000(3) 0.015(4)
C21 0.139(8) 0.209(14) 0.069(5) 0.005(6) 0.000(5) 0.033(8)
C22 0.283(17) 0.113(8) 0.119(8) -0.009(6) 0.076(9) 0.046(9)
C23 0.080(6) 0.351(23) 0.143(10) -0.045(12) 0.044(6) -0.023(10)
C25 0.078(13) 0.348(25) 0.137(15) -0.045(16) 0.044(12) -0.027(15)
C26 0.142(13) 0.209(18) 0.061(11) 0.001(13) -0.001(11) 0.025(14)
C24 0.085(12) 0.349(26) 0.139(15) -0.052(17) 0.046(12) -0.016(15)

loop_
_atom_site_label
_atom_site_type_symbol
_atom_site_fract_x
_atom_site_fract_y
_atom_site_fract_z
_atom_site_U_iso_or_equiv
_atom_site_thermal_displace_type
_atom_site_occupancy
_atom_site_calc_flag
_atom_site_refinement_flags
O1 O 0.0384(2) 0.2561(6) 0.0428(2) 0.0833(12) Uani 1 d .
H1O H 0.0719(2) 0.3401(6) 0.0064(2) 0.100 Uiso 1 d R
O2 O 0.0706(2) 0.5097(8) 0.1155(2) 0.0936(13) Uani 1 d .
O3 O -0.1338(2) 0.2715(7) -0.0189(2) 0.0998(14) Uani 1 d .
H3O H -0.1142(2) 0.3388(7) -0.0656(2) 0.120 Uiso 1 d R
O4 O -0.1057(2) 0.5378(6) 0.0517(2) 0.0892(13) Uani 1 d .
O5 O -0.1624(3) 0.0619(7) 0.2793(2) 0.110(2) Uani 1 d .
O6 O -0.0579(3) 0.1931(8) 0.3269(2) 0.113(2) Uani 1 d .
C1 C -0.0068(3) 0.2452(8) 0.1568(3) 0.0696(15) Uani 1 d .
C2 C -0.0688(3) 0.1066(8) 0.1256(3) 0.0705(15) Uani 1 d .
H2A H -0.0782(3) -0.0011(8) 0.1595(3) 0.085 Uiso 1 calc R
H2B H -0.0520(3) 0.0379(8) 0.0845(3) 0.085 Uiso 1 calc R
C3 C -0.1416(3) 0.2162(8) 0.1047(3) 0.0732(15) Uani 1 d .
C4 C -0.1679(3) 0.3450(9) 0.1658(3) 0.085(2) Uani 1 d .
H4A H -0.1822(3) 0.4817(9) 0.1482(3) 0.102 Uiso 1 calc R
H4B H -0.2113(3) 0.2789(9) 0.1819(3) 0.102 Uiso 1 calc R
C5 C -0.1136(3) 0.3740(8) 0.2286(3) 0.081(2) Uani 1 d .
C6 C -0.0369(3) 0.4176(9) 0.2046(3) 0.088(2) Uani 1 d .
H6A H -0.0036(3) 0.4333(9) 0.2457(3) 0.105 Uiso 1 calc R
H6B H -0.0379(3) 0.5488(9) 0.1795(3) 0.105 Uiso 1 calc R
C7 C 0.0358(3) 0.3466(9) 0.1017(3) 0.0697(14) Uani 1 d .
C8 C -0.1269(3) 0.3558(10) 0.0419(3) 0.0727(15) Uani 1 d .
C9 C -0.1151(4) 0.1915(10) 0.2790(4) 0.090(2) Uani 1 d .
C10 C 0.0488(3) 0.1030(10) 0.1975(3) 0.088(2) Uani 1 d .
H10A H 0.0252(3) 0.0322(10) 0.2340(3) 0.133 Uiso 1 calc R
H10B H 0.0883(3) 0.1858(10) 0.2176(3) 0.133 Uiso 1 calc R
H10C H 0.0674(3) 0.0024(10) 0.1661(3) 0.133 Uiso 1 calc R
C11 C -0.1986(3) 0.0460(10) 0.0818(4) 0.098(2) Uani 1 d .
H11A H -0.1812(3) -0.0329(10) 0.0437(4) 0.146 Uiso 1 calc R
H11B H -0.2442(3) 0.1112(10) 0.0672(4) 0.146 Uiso 1 calc R
H11C H -0.2057(3) -0.0453(10) 0.1205(4) 0.146 Uiso 1 calc R
C12 C -0.1371(5) 0.5616(10) 0.2721(4) 0.122(3) Uani 1 d .
H12A H -0.1376(5) 0.6852(10) 0.2438(4) 0.184 Uiso 1 calc R
H12B H -0.1033(5) 0.5794(10) 0.3120(4) 0.184 Uiso 1 calc R
H12C H -0.1851(5) 0.5373(10) 0.2875(4) 0.184 Uiso 1 calc R
C13 C -0.0577(5) 0.0416(14) 0.3829(3) 0.128(3) Uani 1 d .
H13A H -0.0078(5) 0.0023(14) 0.3966(3) 0.154 Uiso 1 calc R
H13B H -0.0836(5) -0.0825(14) 0.3664(3) 0.154 Uiso 1 calc R
C14 C -0.0932(4) 0.1272(11) 0.4453(3) 0.097(2) Uani 1 d U
C15 C -0.0567(5) 0.2626(16) 0.4889(5) 0.154(3) Uani 1 d U
H15A H -0.0093(5) 0.3025(16) 0.4804(5) 0.185 Uiso 1 calc R
C16 C -0.0899(5) 0.3426(15) 0.5468(4) 0.147(3) Uani 1 d U
H16A H -0.0648(5) 0.4438(15) 0.5735(4) 0.177 Uiso 1 calc R
C17 C -0.1551(3) 0.2834(10) 0.5663(3) 0.081(2) Uani 1 d U
C18 C -0.1860(4) 0.1351(12) 0.5258(4) 0.110(2) Uani 1 d U
H18A H -0.2307(4) 0.0811(12) 0.5374(4) 0.132 Uiso 1 calc R
C19 C -0.1543(4) 0.0567(12) 0.4666(4) 0.112(2) Uani 1 d U
H19A H -0.1780(4) -0.0504(12) 0.4415(4) 0.134 Uiso 1 calc R
C20 C -0.1861(3) 0.3707(11) 0.6318(3) 0.093(2) Uani 1 d D
C21 C -0.1432(6) 0.2790(23) 0.6957(4) 0.139(5) Uani 0.830(14) d PDU
C22 C -0.1783(9) 0.6089(14) 0.6336(6) 0.169(6) Uani 0.830(14) d PD
C23 C -0.2664(5) 0.3062(34) 0.6366(7) 0.190(7) Uani 0.830(14) d PDU
C25 C -0.2212(31) 0.1917(61) 0.6698(29) 0.186(9) Uani 0.170(12) d PDU
C26 C -0.1213(19) 0.4438(111) 0.6790(22) 0.138(8) Uani 0.170(12) d PDU
C24 C -0.2549(26) 0.4927(124) 0.6102(30) 0.189(10) Uani 0.170(12) d PDU

loop_
_atom_type_symbol
_atom_type_description
_atom_type_scat_dispersion_real
_atom_type_scat_dispersion_imag
_atom_type_scat_source
C C 0.0033 0.0016 'International Tables Vol C Tables 4.2.6.8 and 6.1.1.4'
H H 0.0000 0.0000 'International Tables Vol C Tables 4.2.6.8 and 6.1.1.4'
O O 0.0106 0.0060 'International Tables Vol C Tables 4.2.6.8 and 6.1.1.4'

loop_
_geom_angle_atom_site_label_1
_geom_angle_atom_site_label_2
_geom_angle_atom_site_label_3
_geom_angle
C9 O6 C13 117.6(6)
C7 C1 C2 112.6(4)
C7 C1 C10 104.7(4)
C2 C1 C10 107.6(4)
C7 C1 C6 109.0(4)
C2 C1 C6 110.9(4)
C10 C1 C6 111.8(5)
C1 C2 C3 116.4(4)
C4 C3 C8 111.2(5)
C4 C3 C2 111.0(5)
C8 C3 C2 106.1(4)
C4 C3 C11 110.6(5)
C8 C3 C11 109.7(5)
C2 C3 C11 108.0(4)
C5 C4 C3 116.4(5)
C9 C5 C4 111.7(5)
C9 C5 C6 112.7(5)
C4 C5 C6 110.7(5)
C9 C5 C12 104.0(5)
C4 C5 C12 109.3(6)
C6 C5 C12 108.2(5)
C5 C6 C1 114.4(4)
O2 C7 O1 121.7(5)
O2 C7 C1 119.8(5)
O1 C7 C1 118.4(5)
O4 C8 O3 123.1(5)
O4 C8 C3 119.9(6)
O3 C8 C3 116.9(5)
O5 C9 O6 122.2(7)
O5 C9 C5 125.3(7)
O6 C9 C5 112.4(6)
O6 C13 C14 111.3(6)
C19 C14 C15 115.7(6)
C19 C14 C13 123.4(7)
C15 C14 C13 120.2(7)
C14 C15 C16 120.1(7)
C17 C16 C15 124.3(7)
C16 C17 C18 113.5(6)
C16 C17 C20 121.2(6)
C18 C17 C20 125.2(5)
C17 C18 C19 123.0(6)
C14 C19 C18 122.7(6)
C17 C20 C24 108.3(24)
C17 C20 C26 106.5(20)
C24 C20 C26 127.4(43)
C17 C20 C25 108.0(22)
C24 C20 C25 98.6(37)
C26 C20 C25 106.7(34)
C17 C20 C21 108.5(6)
C24 C20 C21 142.4(23)
C26 C20 C21 45.7(24)
C25 C20 C21 62.6(25)
C17 C20 C22 110.2(6)
C24 C20 C22 64.4(34)
C26 C20 C22 67.1(28)
C25 C20 C22 141.4(22)
C21 C20 C22 108.8(9)
C17 C20 C23 111.2(6)
C24 C20 C23 51.2(30)
C26 C20 C23 139.8(20)
C25 C20 C23 48.2(22)
C21 C20 C23 107.2(9)
C22 C20 C23 110.8(11)
C26 C21 C20 66.8(13)
C26 C21 C25 123.2(22)
C20 C21 C25 58.6(13)
C20 C22 C24 57.3(17)
C20 C22 C26 56.0(15)
C24 C22 C26 110.4(24)
C25 C23 C24 127.6(25)
C25 C23 C20 65.3(11)
C24 C23 C20 63.7(15)
C23 C25 C20 66.5(14)
C23 C25 C21 120.4(20)
C20 C25 C21 58.8(13)
C21 C26 C20 67.5(15)
C21 C26 C22 119.4(18)
C20 C26 C22 56.9(15)
C23 C24 C20 65.1(17)
C23 C24 C22 117.7(19)
C20 C24 C22 58.3(17)

loop_
_geom_bond_atom_site_label_1
_geom_bond_atom_site_label_2
_geom_bond_distance
O1 C7 1.271(6)
O2 C7 1.246(6)
O3 C8 1.283(7)
O4 C8 1.242(6)
O5 C9 1.202(7)
O6 C9 1.348(8)
O6 C13 1.448(9)
C1 C7 1.502(8)
C1 C2 1.535(7)
C1 C10 1.542(8)
C1 C6 1.560(7)
C2 C3 1.539(7)
C3 C4 1.536(8)
C3 C8 1.537(8)
C3 C11 1.557(8)
C4 C5 1.523(9)
C5 C9 1.519(9)
C5 C6 1.534(8)
C5 C12 1.542(8)
C13 C14 1.501(9)
C14 C19 1.300(9)
C14 C15 1.353(10)
C15 C16 1.396(10)
C16 C17 1.331(9)
C17 C18 1.331(8)
C17 C20 1.519(8)
C18 C19 1.400(10)
C20 C24 1.520(12)
C20 C26 1.520(12)
C20 C25 1.524(12)
C20 C21 1.528(8)
C20 C22 1.536(9)
C20 C23 1.538(9)
C21 C26 1.18(6)
C21 C25 1.59(6)
C22 C24 1.63(8)
C22 C26 1.69(6)
C23 C25 1.25(5)
C23 C24 1.32(7)
